data_4039031
loop_
_publ_author_name
'Sagarika Pasayat'
'Michael B\"ohme'
'Sarita Dhaka'
'Subhashree P. Dash'
'Sudarshana Majumder'
'Mannar R. Maurya'
'Winfried Plass'
'Werner Kaminsky'
'Rupam Dinda'

_publ_contact_author 'Rupam Dinda'
_publ_contact_author_email rupamdinda@nitrkl.ac.in
_publ_section_title
;
 Synthesis, Theoretical Study and Catalytic Application of Oxidometal (Mo
 or V) Complexes: Unexpected Coordination Due to Ligand Rearrangement
 through Metal-Mediated C-C Bond Formation
;
_journal_coden_ASTM EJICFO
_journal_issue 10
_journal_name_full 'European Journal of Inorganic Chemistry'
_journal_page_first 1604
_journal_page_last 1618
_journal_paper_doi 10.1002/ejic.201501465
_journal_volume 2016
_journal_year 2016
_chemical_formula_moiety 'C21 H18 Mo N2 O5'
_chemical_formula_sum 'C21 H18 Mo N2 O5'
_chemical_formula_weight 474.31
_chemical_name_common sp_s_1
_chemical_name_systematic
;
 sp_s_1
;
_space_group_IT_number 2
_space_group_name_Hall '-P 1'
_space_group_name_H-M_alt 'P -1'
_symmetry_cell_setting triclinic
_symmetry_Int_Tables_number 2
_symmetry_space_group_name_Hall '-P 1'
_symmetry_space_group_name_H-M 'P -1'
_atom_sites_solution_hydrogens geom
_atom_sites_solution_primary direct
_atom_sites_solution_secondary difmap
_audit_conform_dict_location ftp://ftp.iucr.org/pub/cif_core.dic
_audit_conform_dict_name cif_core.dic
_audit_conform_dict_version 2.4
_audit_creation_date 2013-02-06T11:00:07-00:00
_audit_creation_method 'WinGX routine CIF_UPDATE'
_cell_angle_alpha 73.432(8)
_cell_angle_beta 84.460(9)
_cell_angle_gamma 66.820(9)
_cell_formula_units_Z 2
_cell_length_a 9.1187(19)
_cell_length_b 9.6426(19)
_cell_length_c 11.841(2)
_cell_measurement_reflns_used 414
_cell_measurement_temperature 100(2)
_cell_measurement_theta_max 20
_cell_measurement_theta_min 3
_cell_volume 917.2(3)
_computing_cell_refinement 'SAINT (Bruker, 2007)'
_computing_data_collection 'APEX2 (Bruker, 2007)'
_computing_data_reduction 'SAINT (Bruker, 2007)'
_computing_molecular_graphics 'ORTEP-3 for Windows (Farrugia, 1997)'
_computing_publication_material 'SHELXL-97 (Sheldrick, 1997)'
_computing_structure_refinement 'SHELXL-97 (Sheldrick, 2008)'
_computing_structure_solution 'SHELXS97 (Sheldrick, 1997)'
_diffrn_ambient_temperature 100(2)
_diffrn_measured_fraction_theta_full 0.998
_diffrn_measured_fraction_theta_max 0.99
_diffrn_measurement_device_type 'Bruker APEXII CCD area-detector'
_diffrn_measurement_method '\f and \w scans'
_diffrn_radiation_monochromator graphite
_diffrn_radiation_type MoK\a
_diffrn_radiation_wavelength 0.71073
_diffrn_reflns_av_R_equivalents 0.0359
_diffrn_reflns_av_unetI/netI 0.0171
_diffrn_reflns_limit_h_max 12
_diffrn_reflns_limit_h_min -12
_diffrn_reflns_limit_k_max 12
_diffrn_reflns_limit_k_min -12
_diffrn_reflns_limit_l_max 15
_diffrn_reflns_limit_l_min -15
_diffrn_reflns_number 48181
_diffrn_reflns_theta_full 25
_diffrn_reflns_theta_max 28.65
_diffrn_reflns_theta_min 1.79
_diffrn_source 'fine-focus sealed tube'
_exptl_absorpt_coefficient_mu 0.753
_exptl_absorpt_correction_T_max 0.9285
_exptl_absorpt_correction_T_min 0.8639
_exptl_absorpt_correction_type multi-scan
_exptl_absorpt_process_details '(SADABS; Bruker, 2007)'
_exptl_crystal_colour orange
_exptl_crystal_density_diffrn 1.717
_exptl_crystal_density_method 'not measured'
_exptl_crystal_description block
_exptl_crystal_F_000 480
_exptl_crystal_size_max 0.2
_exptl_crystal_size_mid 0.17
_exptl_crystal_size_min 0.1
_refine_diff_density_max 0.435
_refine_diff_density_min -0.409
_refine_diff_density_rms 0.062
_refine_ls_extinction_method none
_refine_ls_goodness_of_fit_ref 1.067
_refine_ls_hydrogen_treatment mixed
_refine_ls_matrix_type full
_refine_ls_number_parameters 267
_refine_ls_number_reflns 4651
_refine_ls_number_restraints 0
_refine_ls_restrained_S_all 1.067
_refine_ls_R_factor_all 0.0197
_refine_ls_R_factor_gt 0.0188
_refine_ls_shift/su_max 0.001
_refine_ls_shift/su_mean 0
_refine_ls_structure_factor_coef Fsqd
_refine_ls_weighting_details 'calc w=1/[\s^2^(Fo^2^)+(0.0210P)^2^+0.7127P] where P=(Fo^2^+2Fc^2^)/3'
_refine_ls_weighting_scheme calc
_refine_ls_wR_factor_gt 0.0492
_refine_ls_wR_factor_ref 0.0498
_reflns_number_gt 4476
_reflns_number_total 4651
_reflns_threshold_expression >2\s(I)
_cod_data_source_file Complex1_2.cif
_cod_data_source_block sp_s_1_0m
_cod_database_code 4039031

loop_
_symmetry_equiv_pos_as_xyz
'x, y, z'
'-x, -y, -z'

loop_
_atom_site_label
_atom_site_type_symbol
_atom_site_fract_x
_atom_site_fract_y
_atom_site_fract_z
_atom_site_U_iso_or_equiv
_atom_site_adp_type
_atom_site_occupancy
_atom_site_symmetry_multiplicity
_atom_site_calc_flag
_atom_site_refinement_flags
_atom_site_disorder_assembly
_atom_site_disorder_group
C1 C 0.39168(16) 0.35093(15) 0.12172(12) 0.0133(2) Uani 1 1 d . . .
C2 C 0.30704(17) 0.34845(17) 0.02885(13) 0.0171(3) Uani 1 1 d . . .
H2A H 0.1956 0.372 0.0349 0.021 Uiso 1 1 calc R . .
C3 C 0.38577(19) 0.31203(18) -0.07027(13) 0.0197(3) Uani 1 1 d . . .
H3 H 0.3278 0.3102 -0.132 0.024 Uiso 1 1 calc R . .
C4 C 0.55102(18) 0.27731(18) -0.08217(13) 0.0197(3) Uani 1 1 d . . .
H4 H 0.6037 0.2516 -0.151 0.024 Uiso 1 1 calc R . .
C5 C 0.63463(17) 0.28092(17) 0.00565(13) 0.0177(3) Uani 1 1 d . . .
H5 H 0.7457 0.2583 -0.0027 0.021 Uiso 1 1 calc R . .
C6 C 0.55762(16) 0.31804(16) 0.10946(12) 0.0143(3) Uani 1 1 d . . .
C7 C 0.64054(16) 0.32889(16) 0.19917(13) 0.0154(3) Uani 1 1 d . . .
H7 H 0.7512 0.3091 0.1922 0.019 Uiso 1 1 calc R . .
C8 C 0.56029(16) 0.36805(16) 0.29597(12) 0.0140(2) Uani 1 1 d . . .
H8 H 0.6137 0.3779 0.3565 0.017 Uiso 1 1 calc R . .
C9 C 0.39713(16) 0.39365(15) 0.30496(12) 0.0124(2) Uani 1 1 d . . .
C10 C 0.31483(16) 0.42462(15) 0.41708(12) 0.0123(2) Uani 1 1 d . . .
H10 H 0.3639 0.4826 0.4486 0.015 Uiso 1 1 calc R . .
C11 C 0.10883(16) 0.68516(15) 0.32370(12) 0.0128(2) Uani 1 1 d . . .
C12 C 0.03135(16) 0.73122(16) 0.21535(12) 0.0134(2) Uani 1 1 d . . .
C13 C -0.01158(17) 0.88524(16) 0.14616(12) 0.0160(3) Uani 1 1 d . . .
H13 H -0.0669 0.9185 0.0732 0.019 Uiso 1 1 calc R . .
C14 C 0.02736(17) 0.98942(16) 0.18508(13) 0.0172(3) Uani 1 1 d . . .
H14 H 0.0007 1.0939 0.1373 0.021 Uiso 1 1 calc R . .
C15 C 0.10501(17) 0.94322(17) 0.29326(13) 0.0173(3) Uani 1 1 d . . .
H15 H 0.1307 1.0159 0.3189 0.021 Uiso 1 1 calc R . .
C16 C 0.14469(17) 0.79052(16) 0.36351(13) 0.0153(3) Uani 1 1 d . . .
H16 H 0.1958 0.7586 0.438 0.018 Uiso 1 1 calc R . .
C17 C 0.26824(19) 0.02283(17) 0.56596(13) 0.0188(3) Uani 1 1 d . . .
H17A H 0.1983 -0.0104 0.5316 0.028 Uiso 1 1 calc R . .
H17B H 0.2329 0.0306 0.6455 0.028 Uiso 1 1 calc R . .
H17C H 0.3781 -0.0542 0.5699 0.028 Uiso 1 1 calc R . .
C18 C 0.26136(16) 0.18004(16) 0.49054(12) 0.0138(2) Uani 1 1 d . . .
C19 C 0.33318(16) 0.27151(16) 0.50960(12) 0.0134(2) Uani 1 1 d . . .
C20 C 0.43505(16) 0.23502(16) 0.61251(12) 0.0152(3) Uani 1 1 d . . .
C21 C 0.4694(2) 0.08699(18) 0.71199(13) 0.0229(3) Uani 1 1 d . . .
H21A H 0.5414 0.0836 0.77 0.034 Uiso 1 1 calc R . .
H21B H 0.5199 -0.0044 0.6806 0.034 Uiso 1 1 calc R . .
H21C H 0.3694 0.0857 0.7498 0.034 Uiso 1 1 calc R . .
N1 N 0.31328(13) 0.38667(13) 0.22256(10) 0.0121(2) Uani 1 1 d . . .
N2 N 0.14235(14) 0.52351(13) 0.39090(10) 0.0121(2) Uani 1 1 d . . .
O1 O -0.00063(12) 0.62517(11) 0.17874(9) 0.01479(19) Uani 1 1 d . . .
O2 O -0.12459(12) 0.45151(12) 0.36290(9) 0.0177(2) Uani 1 1 d . . .
O3 O 0.01435(12) 0.33570(12) 0.17621(9) 0.01584(19) Uani 1 1 d . . .
O4 O 0.17429(12) 0.22293(11) 0.39324(9) 0.01510(19) Uani 1 1 d . . .
O5 O 0.49616(13) 0.32569(13) 0.61745(10) 0.0210(2) Uani 1 1 d . . .
Mo1 Mo 0.043368(13) 0.414862(13) 0.279469(10) 0.01105(4) Uani 1 1 d . . .
H2 H 0.099(2) 0.525(2) 0.4595(16) 0.013 Uiso 1 1 d . . .

loop_
_atom_site_aniso_label
_atom_site_aniso_U_11
_atom_site_aniso_U_22
_atom_site_aniso_U_33
_atom_site_aniso_U_23
_atom_site_aniso_U_13
_atom_site_aniso_U_12
C1 0.0148(6) 0.0118(6) 0.0127(6) -0.0035(5) 0.0018(5) -0.0046(5)
C2 0.0170(6) 0.0196(7) 0.0163(7) -0.0066(5) 0.0016(5) -0.0077(5)
C3 0.0227(7) 0.0228(7) 0.0154(7) -0.0081(6) 0.0008(5) -0.0087(6)
C4 0.0223(7) 0.0201(7) 0.0157(7) -0.0076(5) 0.0052(5) -0.0064(6)
C5 0.0147(6) 0.0175(7) 0.0183(7) -0.0055(5) 0.0044(5) -0.0039(5)
C6 0.0142(6) 0.0126(6) 0.0141(6) -0.0029(5) 0.0011(5) -0.0039(5)
C7 0.0120(6) 0.0147(6) 0.0177(7) -0.0027(5) 0.0005(5) -0.0043(5)
C8 0.0134(6) 0.0138(6) 0.0142(6) -0.0022(5) -0.0019(5) -0.0050(5)
C9 0.0139(6) 0.0103(6) 0.0121(6) -0.0022(5) 0.0004(5) -0.0044(5)
C10 0.0123(6) 0.0122(6) 0.0122(6) -0.0033(5) -0.0006(5) -0.0043(5)
C11 0.0124(6) 0.0113(6) 0.0135(6) -0.0037(5) 0.0018(5) -0.0035(5)
C12 0.0132(6) 0.0138(6) 0.0141(6) -0.0058(5) 0.0026(5) -0.0051(5)
C13 0.0166(6) 0.0148(6) 0.0140(6) -0.0025(5) -0.0002(5) -0.0041(5)
C14 0.0191(7) 0.0114(6) 0.0184(7) -0.0029(5) 0.0025(5) -0.0043(5)
C15 0.0176(7) 0.0143(6) 0.0223(7) -0.0081(5) 0.0015(5) -0.0064(5)
C16 0.0155(6) 0.0154(6) 0.0157(6) -0.0060(5) 0.0004(5) -0.0052(5)
C17 0.0232(7) 0.0142(6) 0.0183(7) -0.0012(5) -0.0011(5) -0.0084(6)
C18 0.0136(6) 0.0125(6) 0.0128(6) -0.0037(5) 0.0021(5) -0.0025(5)
C19 0.0139(6) 0.0126(6) 0.0116(6) -0.0029(5) 0.0007(5) -0.0035(5)
C20 0.0144(6) 0.0153(6) 0.0136(6) -0.0048(5) 0.0013(5) -0.0030(5)
C21 0.0301(8) 0.0212(7) 0.0162(7) -0.0004(6) -0.0059(6) -0.0103(6)
N1 0.0127(5) 0.0115(5) 0.0120(5) -0.0035(4) 0.0011(4) -0.0046(4)
N2 0.0124(5) 0.0116(5) 0.0116(5) -0.0035(4) 0.0015(4) -0.0040(4)
O1 0.0172(5) 0.0128(4) 0.0147(5) -0.0035(4) -0.0025(4) -0.0056(4)
O2 0.0155(5) 0.0206(5) 0.0177(5) -0.0069(4) 0.0029(4) -0.0072(4)
O3 0.0165(5) 0.0168(5) 0.0169(5) -0.0063(4) 0.0006(4) -0.0081(4)
O4 0.0177(5) 0.0126(4) 0.0153(5) -0.0029(4) -0.0019(4) -0.0063(4)
O5 0.0216(5) 0.0216(5) 0.0201(5) -0.0030(4) -0.0051(4) -0.0092(4)
Mo1 0.01095(6) 0.01135(6) 0.01187(6) -0.00405(4) 0.00071(4) -0.00480(4)

loop_
_atom_type_symbol
_atom_type_description
_atom_type_scat_dispersion_real
_atom_type_scat_dispersion_imag
_atom_type_scat_source
C C 0.0033 0.0016 'International Tables Vol C Tables 4.2.6.8 and 6.1.1.4'
H H 0 0 'International Tables Vol C Tables 4.2.6.8 and 6.1.1.4'
N N 0.0061 0.0033 'International Tables Vol C Tables 4.2.6.8 and 6.1.1.4'
O O 0.0106 0.006 'International Tables Vol C Tables 4.2.6.8 and 6.1.1.4'
Mo Mo -1.6832 0.6857 'International Tables Vol C Tables 4.2.6.8 and 6.1.1.4'

loop_
_geom_angle_atom_site_label_1
_geom_angle_atom_site_label_2
_geom_angle_atom_site_label_3
_geom_angle
_geom_angle_site_symmetry_1
_geom_angle_site_symmetry_3
N1 C1 C2 120.48(12) . .
N1 C1 C6 120.70(12) . .
C2 C1 C6 118.82(13) . .
C3 C2 C1 120.08(14) . .
C3 C2 H2A 120 . .
C1 C2 H2A 120 . .
C2 C3 C4 121.28(14) . .
C2 C3 H3 119.4 . .
C4 C3 H3 119.4 . .
C5 C4 C3 119.63(14) . .
C5 C4 H4 120.2 . .
C3 C4 H4 120.2 . .
C4 C5 C6 120.79(13) . .
C4 C5 H5 119.6 . .
C6 C5 H5 119.6 . .
C7 C6 C1 118.90(13) . .
C7 C6 C5 121.67(13) . .
C1 C6 C5 119.39(13) . .
C8 C7 C6 119.35(13) . .
C8 C7 H7 120.3 . .
C6 C7 H7 120.3 . .
C7 C8 C9 119.04(13) . .
C7 C8 H8 120.5 . .
C9 C8 H8 120.5 . .
N1 C9 C8 123.95(13) . .
N1 C9 C10 118.25(12) . .
C8 C9 C10 117.75(12) . .
N2 C10 C9 109.29(11) . .
N2 C10 C19 109.96(11) . .
C9 C10 C19 110.90(11) . .
N2 C10 H10 108.9 . .
C9 C10 H10 108.9 . .
C19 C10 H10 108.9 . .
C16 C11 C12 120.92(13) . .
C16 C11 N2 123.89(12) . .
C12 C11 N2 115.15(12) . .
O1 C12 C13 120.88(13) . .
O1 C12 C11 119.40(12) . .
C13 C12 C11 119.72(13) . .
C14 C13 C12 119.21(13) . .
C14 C13 H13 120.4 . .
C12 C13 H13 120.4 . .
C13 C14 C15 121.01(13) . .
C13 C14 H14 119.5 . .
C15 C14 H14 119.5 . .
C16 C15 C14 119.78(13) . .
C16 C15 H15 120.1 . .
C14 C15 H15 120.1 . .
C11 C16 C15 119.33(13) . .
C11 C16 H16 120.3 . .
C15 C16 H16 120.3 . .
C18 C17 H17A 109.5 . .
C18 C17 H17B 109.5 . .
H17A C17 H17B 109.5 . .
C18 C17 H17C 109.5 . .
H17A C17 H17C 109.5 . .
H17B C17 H17C 109.5 . .
O4 C18 C19 121.11(12) . .
O4 C18 C17 110.25(12) . .
C19 C18 C17 128.61(13) . .
C18 C19 C20 126.07(13) . .
C18 C19 C10 119.23(12) . .
C20 C19 C10 114.67(12) . .
O5 C20 C19 119.54(13) . .
O5 C20 C21 118.22(13) . .
C19 C20 C21 122.22(13) . .
C20 C21 H21A 109.5 . .
C20 C21 H21B 109.5 . .
H21A C21 H21B 109.5 . .
C20 C21 H21C 109.5 . .
H21A C21 H21C 109.5 . .
H21B C21 H21C 109.5 . .
C9 N1 C1 117.98(12) . .
C9 N1 Mo1 113.56(9) . .
C1 N1 Mo1 128.17(9) . .
C11 N2 C10 114.77(11) . .
C11 N2 Mo1 106.72(8) . .
C10 N2 Mo1 108.49(8) . .
C11 N2 H2 107.4(12) . .
C10 N2 H2 105.0(12) . .
Mo1 N2 H2 114.6(12) . .
C12 O1 Mo1 121.27(9) . .
C18 O4 Mo1 138.93(9) . .
O3 Mo1 O2 106.58(5) . .
O3 Mo1 O1 97.71(5) . .
O2 Mo1 O1 99.29(5) . .
O3 Mo1 O4 99.33(5) . .
O2 Mo1 O4 95.85(5) . .
O1 Mo1 O4 152.89(4) . .
O3 Mo1 N2 164.77(4) . .
O2 Mo1 N2 88.50(5) . .
O1 Mo1 N2 77.27(4) . .
O4 Mo1 N2 80.80(4) . .
O3 Mo1 N1 95.06(4) . .
O2 Mo1 N1 158.02(5) . .
O1 Mo1 N1 81.20(4) . .
O4 Mo1 N1 76.44(4) . .
N2 Mo1 N1 70.08(4) . .

loop_
_geom_bond_atom_site_label_1
_geom_bond_atom_site_label_2
_geom_bond_distance
_geom_bond_site_symmetry_2
C1 N1 1.3898(17) .
C1 C2 1.4139(19) .
C1 C6 1.4203(19) .
C2 C3 1.375(2) .
C2 H2A 0.95 .
C3 C4 1.411(2) .
C3 H3 0.95 .
C4 C5 1.363(2) .
C4 H4 0.95 .
C5 C6 1.4208(19) .
C5 H5 0.95 .
C6 C7 1.411(2) .
C7 C8 1.363(2) .
C7 H7 0.95 .
C8 C9 1.4075(19) .
C8 H8 0.95 .
C9 N1 1.3279(17) .
C9 C10 1.5074(18) .
C10 N2 1.4913(17) .
C10 C19 1.5253(18) .
C10 H10 1 .
C11 C16 1.3877(19) .
C11 C12 1.3947(19) .
C11 N2 1.4563(17) .
C12 O1 1.3530(16) .
C12 C13 1.3930(19) .
C13 C14 1.387(2) .
C13 H13 0.95 .
C14 C15 1.394(2) .
C14 H14 0.95 .
C15 C16 1.390(2) .
C15 H15 0.95 .
C16 H16 0.95 .
C17 C18 1.5044(19) .
C17 H17A 0.98 .
C17 H17B 0.98 .
C17 H17C 0.98 .
C18 O4 1.3324(17) .
C18 C19 1.362(2) .
C19 C20 1.4793(19) .
C20 O5 1.2236(18) .
C20 C21 1.511(2) .
C21 H21A 0.98 .
C21 H21B 0.98 .
C21 H21C 0.98 .
N1 Mo1 2.4172(12) .
N2 Mo1 2.3272(12) .
N2 H2 0.871(18) .
O1 Mo1 1.9412(10) .
O2 Mo1 1.7110(11) .
O3 Mo1 1.7034(10) .
O4 Mo1 1.9531(10) .
